data_7133567
loop_
_publ_author_name
'Curet, Leonard'
'Foix, Dominique'
'Palomares, Emilio'
'Billon, Laurent'
'Viterisi, Aurelien'

_publ_section_title
;
 Porphyrin-silver acetylide cluster catalysts with dual active sites for
 the electrochemical reduction of CO<sub>2</sub>.
;
_journal_issue 74
_journal_name_full 'Chemical communications (Cambridge, England)'
_journal_page_first 10168
_journal_page_last 10171
_journal_paper_doi 10.1039/d4cc03836c
_journal_volume 60
_journal_year 2024
_chemical_formula_sum 'C104 H56 Fe2 N8 O'
_chemical_formula_weight 1545.26
_chemical_name_systematic LC105
_space_group_crystal_system monoclinic
_space_group_IT_number 15
_space_group_name_Hall '-I 2ya'
_space_group_name_H-M_alt 'I 1 2/a 1'
_atom_sites_solution_hydrogens geom
_audit_creation_method SHELXL-2019/3
_audit_update_record
;
2024-07-30 deposited with the CCDC.	2024-08-21 downloaded from the CCDC.
;
_cell_angle_alpha 90
_cell_angle_beta 114.868(2)
_cell_angle_gamma 90
_cell_formula_units_Z 4
_cell_length_a 18.5357(3)
_cell_length_b 22.5645(3)
_cell_length_c 21.6949(4)
_cell_measurement_reflns_used 39196
_cell_measurement_temperature 100(2)
_cell_measurement_theta_max 30.9090
_cell_measurement_theta_min 4.9390
_cell_volume 8232.5(3)
_computing_cell_refinement 'CrysAlisPro 1.171.42.79a (Rigaku OD, 2022)'
_computing_data_collection 'CrysAlisPro 1.171.42.79a (Rigaku OD, 2022)'
_computing_data_reduction 'CrysAlisPro 1.171.42.79a (Rigaku OD, 2022)'
_computing_molecular_graphics 'shelXle (H\"ubschle, Sheldrick and Dittirch, 2011)'
_computing_publication_material 'SHELXL-2018/3 (Sheldrick, 2018)'
_computing_structure_refinement 'SHELXL-2019/2 (Sheldrick, 2019)'
_computing_structure_solution Sir2019
_diffrn_ambient_temperature 100(2)
_diffrn_detector_area_resol_mean 5.8140
_diffrn_detector_type 'PILATUS 200K'
_diffrn_measured_fraction_theta_full 0.997
_diffrn_measured_fraction_theta_max 0.932
_diffrn_measurement_device_type '1/4chi goniometer'
_diffrn_measurement_method
;
 Fullsphere data collection, phi and omega scans
;
_diffrn_radiation_monochromator 'Confocal Max Flux optic'
_diffrn_radiation_type MoK\a
_diffrn_radiation_wavelength 0.71075
_diffrn_reflns_av_R_equivalents 0.0334
_diffrn_reflns_av_unetI/netI 0.0267
_diffrn_reflns_Laue_measured_fraction_full 0.997
_diffrn_reflns_Laue_measured_fraction_max 0.932
_diffrn_reflns_limit_h_max 26
_diffrn_reflns_limit_h_min -24
_diffrn_reflns_limit_k_max 32
_diffrn_reflns_limit_k_min -32
_diffrn_reflns_limit_l_max 26
_diffrn_reflns_limit_l_min -30
_diffrn_reflns_number 85532
_diffrn_reflns_point_group_measured_fraction_full 0.997
_diffrn_reflns_point_group_measured_fraction_max 0.932
_diffrn_reflns_theta_full 25.242
_diffrn_reflns_theta_max 30.828
_diffrn_reflns_theta_min 4.461
_diffrn_source 'Microfocus rotating anode X-ray tube'
_diffrn_source_current 24
_diffrn_source_power 50
_diffrn_source_size '0.2 mm x 0.2 mm fine focus'
_diffrn_source_type 'Rigaku MicroMax-007HF'
_exptl_absorpt_coefficient_mu 0.408
_exptl_absorpt_correction_T_max 1.00000
_exptl_absorpt_correction_T_min 0.80111
_exptl_absorpt_correction_type multi-scan
_exptl_absorpt_process_details
;
 CrysAlisPro 1.171.40.35a (Rigaku Oxford Diffraction, 2018)
 Empirical absorption correction using spherical harmonics,
 implemented in SCALE3 ABSPACK scaling algorithm.
;
_exptl_crystal_density_diffrn 1.247
_exptl_crystal_description Block
_exptl_crystal_F_000 3184
_exptl_crystal_size_max 0.250
_exptl_crystal_size_mid 0.150
_exptl_crystal_size_min 0.100
_refine_diff_density_max 0.436
_refine_diff_density_min -0.275
_refine_diff_density_rms 0.058
_refine_ls_extinction_method none
_refine_ls_goodness_of_fit_ref 1.041
_refine_ls_hydrogen_treatment constr
_refine_ls_matrix_type full
_refine_ls_number_parameters 519
_refine_ls_number_reflns 12077
_refine_ls_number_restraints 0
_refine_ls_restrained_S_all 1.041
_refine_ls_R_factor_all 0.0562
_refine_ls_R_factor_gt 0.0381
_refine_ls_shift/su_max 0.002
_refine_ls_shift/su_mean 0.000
_refine_ls_structure_factor_coef Fsqd
_refine_ls_weighting_details 'w=1/[\s^2^(Fo^2^)+(0.0502P)^2^+6.9719P] where P=(Fo^2^+2Fc^2^)/3'
_refine_ls_weighting_scheme calc
_refine_ls_wR_factor_gt 0.0956
_refine_ls_wR_factor_ref 0.1034
_reflns_Friedel_coverage 0.000
_reflns_number_gt 9616
_reflns_number_total 12077
_reflns_threshold_expression 'I > 2\s(I)'
_cod_data_source_file d4cc03836c2.cif
_cod_data_source_block LC105LT
_cod_depositor_comments 'Adding full bibliography for 7133567.cif.'
_cod_original_sg_symbol_H-M 'I 2/a'
_cod_database_code 7133567
_shelx_shelxl_version_number 2019/3
_shelx_space_group_comment
;
The symmetry employed for this shelxl refinement is uniquely defined
by the following loop, which should always be used as a source of
symmetry information in preference to the above space-group names.
They are only intended as comments.
;
_shelx_estimated_absorpt_t_min 0.905
_shelx_estimated_absorpt_t_max 0.960

loop_
_space_group_symop_operation_xyz
'x, y, z'
'-x+1/2, y, -z'
'x+1/2, y+1/2, z+1/2'
'-x+1, y+1/2, -z+1/2'
'-x, -y, -z'
'x-1/2, -y, z'
'-x+1/2, -y+1/2, -z+1/2'
'x, -y+1/2, z+1/2'

loop_
_atom_site_label
_atom_site_type_symbol
_atom_site_fract_x
_atom_site_fract_y
_atom_site_fract_z
_atom_site_U_iso_or_equiv
_atom_site_adp_type
_atom_site_occupancy
_atom_site_site_symmetry_order
_atom_site_calc_flag
_atom_site_refinement_flags_posn
_atom_site_refinement_flags_adp
_atom_site_refinement_flags_occupancy
_atom_site_disorder_assembly
_atom_site_disorder_group
Fe1 Fe 0.67416(2) 0.50705(2) 0.52903(2) 0.01649(5) Uani 1 1 d . . . . .
N1 N 0.69828(6) 0.42562(5) 0.57821(6) 0.0197(2) Uani 1 1 d . . . . .
N2 N 0.73192(7) 0.54587(5) 0.62427(6) 0.0201(2) Uani 1 1 d . . . . .
N3 N 0.61330(6) 0.58672(5) 0.49724(5) 0.0196(2) Uani 1 1 d . . . . .
N4 N 0.57434(6) 0.46639(5) 0.45411(6) 0.0197(2) Uani 1 1 d . . . . .
C1 C 0.67250(8) 0.37118(6) 0.54829(7) 0.0210(3) Uani 1 1 d . . . . .
C2 C 0.72393(8) 0.32533(6) 0.59046(7) 0.0245(3) Uani 1 1 d . . . . .
H2 H 0.719933 0.284055 0.580987 0.029 Uiso 1 1 calc R U . . .
C3 C 0.77901(8) 0.35238(6) 0.64614(7) 0.0241(3) Uani 1 1 d . . . . .
H3 H 0.820667 0.333513 0.683235 0.029 Uiso 1 1 calc R U . . .
C7 C 0.94306(8) 0.42227(6) 0.74789(7) 0.0263(3) Uani 1 1 d . . . . .
H7 H 0.946397 0.422546 0.705372 0.032 Uiso 1 1 calc R U . . .
C8 C 1.00926(9) 0.40690(7) 0.80625(8) 0.0298(3) Uani 1 1 d . . . . .
H8 H 1.057854 0.397581 0.803586 0.036 Uiso 1 1 calc R U . . .
C10 C 0.93274(9) 0.41811(6) 0.87174(7) 0.0270(3) Uani 1 1 d . . . . .
H10 H 0.928683 0.415832 0.913889 0.032 Uiso 1 1 calc R U . . .
C11 C 0.86692(8) 0.43445(6) 0.81319(7) 0.0251(3) Uani 1 1 d . . . . .
H11 H 0.818255 0.443734 0.815733 0.030 Uiso 1 1 calc R U . . .
C13 C 1.13248(12) 0.38117(13) 0.97871(11) 0.0658(7) Uani 1 1 d . . . . .
H13 H 1.179166 0.372838 1.018560 0.079 Uiso 1 1 calc R U . . .
C15 C 0.82960(9) 0.56210(6) 0.73208(7) 0.0271(3) Uani 1 1 d . . . . .
H15 H 0.870686 0.554714 0.775892 0.033 Uiso 1 1 calc R U . . .
C16 C 0.79954(9) 0.61560(6) 0.70562(7) 0.0273(3) Uani 1 1 d . . . . .
H16 H 0.814992 0.652835 0.727734 0.033 Uiso 1 1 calc R U . . .
C20 C 0.79441(9) 0.73558(7) 0.62868(8) 0.0311(3) Uani 1 1 d . . . . .
H20 H 0.833668 0.710002 0.625928 0.037 Uiso 1 1 calc R U . . .
C21 C 0.81308(9) 0.79445(7) 0.64664(9) 0.0327(3) Uani 1 1 d . . . . .
H21 H 0.864787 0.808824 0.655881 0.039 Uiso 1 1 calc R U . . .
C23 C 0.68115(8) 0.81039(6) 0.63844(7) 0.0255(3) Uani 1 1 d . . . . .
H23 H 0.642272 0.835721 0.642210 0.031 Uiso 1 1 calc R U . . .
C24 C 0.66289(8) 0.75137(6) 0.62022(7) 0.0241(3) Uani 1 1 d . . . . .
H24 H 0.611434 0.736742 0.611475 0.029 Uiso 1 1 calc R U . . .
C26 C 0.78827(10) 0.94555(8) 0.67653(11) 0.0420(4) Uani 1 1 d . . . . .
H26 H 0.799612 0.986596 0.684853 0.050 Uiso 1 1 calc R U . . .
C28 C 0.60605(8) 0.68732(6) 0.47633(7) 0.0235(3) Uani 1 1 d . . . . .
H28 H 0.616145 0.728639 0.483052 0.028 Uiso 1 1 calc R U . . .
C29 C 0.55483(8) 0.66041(6) 0.41845(7) 0.0233(3) Uani 1 1 d . . . . .
H29 H 0.522775 0.679380 0.376753 0.028 Uiso 1 1 calc R U . . .
C33 C 0.38697(8) 0.61272(7) 0.31412(7) 0.0254(3) Uani 1 1 d . . . . .
H33 H 0.381803 0.624409 0.354142 0.031 Uiso 1 1 calc R U . . .
C34 C 0.33189(8) 0.63231(7) 0.25124(8) 0.0285(3) Uani 1 1 d . . . . .
H34 H 0.289533 0.657388 0.248637 0.034 Uiso 1 1 calc R U . . .
C36 C 0.40152(9) 0.57919(7) 0.19682(7) 0.0277(3) Uani 1 1 d . . . . .
H36 H 0.406940 0.567743 0.156842 0.033 Uiso 1 1 calc R U . . .
C37 C 0.45642(9) 0.55983(6) 0.25983(7) 0.0254(3) Uani 1 1 d . . . . .
H37 H 0.499159 0.535123 0.262543 0.031 Uiso 1 1 calc R U . . .
C39 C 0.23268(11) 0.64921(10) 0.07230(9) 0.0464(5) Uani 1 1 d . . . . .
H39 H 0.194349 0.660928 0.028758 0.056 Uiso 1 1 calc R U . . .
C41 C 0.45659(8) 0.45130(6) 0.35952(7) 0.0224(3) Uani 1 1 d . . . . .
H41 H 0.409218 0.459156 0.320091 0.027 Uiso 1 1 calc R U . . .
C42 C 0.48255(8) 0.39759(6) 0.38808(7) 0.0227(3) Uani 1 1 d . . . . .
H42 H 0.456550 0.360679 0.372617 0.027 Uiso 1 1 calc R U . . .
C46 C 0.57465(9) 0.27341(6) 0.40915(8) 0.0274(3) Uani 1 1 d . . . . .
H46 H 0.586286 0.296769 0.378035 0.033 Uiso 1 1 calc R U . . .
C47 C 0.55294(9) 0.21424(7) 0.39417(8) 0.0291(3) Uani 1 1 d . . . . .
H47 H 0.550690 0.197338 0.353291 0.035 Uiso 1 1 calc R U . . .
C49 C 0.53772(8) 0.20505(6) 0.49841(8) 0.0258(3) Uani 1 1 d . . . . .
H49 H 0.524153 0.182147 0.528740 0.031 Uiso 1 1 calc R U . . .
C50 C 0.56072(8) 0.26371(6) 0.51359(7) 0.0239(3) Uani 1 1 d . . . . .
H50 H 0.563737 0.280306 0.554846 0.029 Uiso 1 1 calc R U . . .
C52 C 0.49701(12) 0.06732(8) 0.41722(10) 0.0426(4) Uani 1 1 d . . . . .
H52 H 0.483627 0.026452 0.410586 0.051 Uiso 1 1 calc R U . . .
O1 O 0.750000 0.51072(6) 0.500000 0.0198(3) Uani 1 2 d S T P . .
C4 C 0.76270(8) 0.41489(6) 0.63866(7) 0.0203(2) Uani 1 1 d . . . . .
C5 C 0.80361(8) 0.45773(6) 0.68767(7) 0.0205(3) Uani 1 1 d . . . . .
C6 C 0.87165(8) 0.43732(6) 0.75088(7) 0.0216(3) Uani 1 1 d . . . . .
C9 C 1.00489(9) 0.40505(7) 0.86864(8) 0.0286(3) Uani 1 1 d . . . . .
C12 C 1.07478(10) 0.39148(9) 0.92947(9) 0.0405(4) Uani 1 1 d . . . . .
C14 C 0.78743(8) 0.51842(6) 0.68114(7) 0.0214(3) Uani 1 1 d . . . . .
C17 C 0.73991(8) 0.60575(6) 0.63788(7) 0.0217(3) Uani 1 1 d . . . . .
C18 C 0.69897(8) 0.65070(6) 0.59206(7) 0.0208(3) Uani 1 1 d . . . . .
C19 C 0.71909(8) 0.71341(6) 0.61462(7) 0.0219(3) Uani 1 1 d . . . . .
C22 C 0.75654(9) 0.83261(6) 0.65123(7) 0.0259(3) Uani 1 1 d . . . . .
C25 C 0.77421(9) 0.89472(7) 0.66621(9) 0.0317(3) Uani 1 1 d . . . . .
C27 C 0.64218(8) 0.64103(6) 0.52566(7) 0.0202(2) Uani 1 1 d . . . . .
C30 C 0.55815(8) 0.59791(6) 0.43200(7) 0.0202(2) Uani 1 1 d . . . . .
C31 C 0.51002(7) 0.55515(6) 0.38657(7) 0.0199(2) Uani 1 1 d . . . . .
C32 C 0.44977(8) 0.57611(6) 0.31917(7) 0.0213(3) Uani 1 1 d . . . . .
C35 C 0.33822(8) 0.61551(7) 0.19200(7) 0.0264(3) Uani 1 1 d . . . . .
C38 C 0.28024(9) 0.63466(8) 0.12633(8) 0.0334(3) Uani 1 1 d . . . . .
C40 C 0.51453(8) 0.49428(6) 0.40034(7) 0.0203(2) Uani 1 1 d . . . . .
C43 C 0.55684(8) 0.40683(6) 0.44622(7) 0.0204(2) Uani 1 1 d . . . . .
C44 C 0.60447(8) 0.36156(6) 0.48808(7) 0.0205(2) Uani 1 1 d . . . . .
C45 C 0.57946(8) 0.29872(6) 0.46952(7) 0.0218(3) Uani 1 1 d . . . . .
C48 C 0.53449(8) 0.17969(6) 0.43888(8) 0.0256(3) Uani 1 1 d . . . . .
C51 C 0.51350(9) 0.11770(7) 0.42539(8) 0.0312(3) Uani 1 1 d . . . . .

loop_
_atom_site_aniso_label
_atom_site_aniso_U_11
_atom_site_aniso_U_22
_atom_site_aniso_U_33
_atom_site_aniso_U_23
_atom_site_aniso_U_13
_atom_site_aniso_U_12
Fe1 0.01596(9) 0.01592(9) 0.01644(9) -0.00071(6) 0.00570(7) -0.00042(6)
N1 0.0199(5) 0.0181(5) 0.0196(5) -0.0005(4) 0.0067(4) -0.0014(4)
N2 0.0220(5) 0.0184(5) 0.0187(5) 0.0004(4) 0.0074(4) 0.0019(4)
N3 0.0179(5) 0.0198(5) 0.0189(5) -0.0016(4) 0.0057(4) 0.0000(4)
N4 0.0185(5) 0.0187(5) 0.0206(5) -0.0003(4) 0.0071(4) -0.0010(4)
C1 0.0215(6) 0.0180(6) 0.0238(6) -0.0002(5) 0.0099(5) -0.0009(5)
C2 0.0236(6) 0.0187(6) 0.0293(7) 0.0003(5) 0.0094(6) 0.0013(5)
C3 0.0214(6) 0.0206(6) 0.0280(7) 0.0021(5) 0.0080(5) 0.0026(5)
C7 0.0251(7) 0.0275(7) 0.0259(7) 0.0044(5) 0.0105(6) 0.0006(5)
C8 0.0232(7) 0.0300(8) 0.0344(8) 0.0077(6) 0.0104(6) 0.0023(6)
C10 0.0309(7) 0.0250(7) 0.0219(7) 0.0028(5) 0.0081(6) -0.0015(6)
C11 0.0247(6) 0.0239(7) 0.0243(7) 0.0016(5) 0.0080(5) 0.0014(5)
C13 0.0349(10) 0.110(2) 0.0400(11) 0.0295(12) 0.0037(9) 0.0038(11)
C15 0.0308(7) 0.0239(7) 0.0196(6) -0.0016(5) 0.0038(6) 0.0005(5)
C16 0.0324(7) 0.0227(7) 0.0203(6) -0.0039(5) 0.0049(6) -0.0001(5)
C20 0.0250(7) 0.0268(7) 0.0409(9) -0.0065(6) 0.0133(6) 0.0007(6)
C21 0.0249(7) 0.0275(8) 0.0448(9) -0.0063(6) 0.0139(7) -0.0042(6)
C23 0.0233(6) 0.0216(7) 0.0277(7) -0.0037(5) 0.0071(6) 0.0014(5)
C24 0.0217(6) 0.0223(6) 0.0251(7) -0.0025(5) 0.0066(5) -0.0014(5)
C26 0.0314(8) 0.0280(8) 0.0648(12) -0.0077(8) 0.0184(8) -0.0034(6)
C28 0.0236(6) 0.0192(6) 0.0249(7) 0.0004(5) 0.0073(5) 0.0007(5)
C29 0.0237(6) 0.0206(6) 0.0228(6) 0.0020(5) 0.0072(5) 0.0017(5)
C33 0.0215(6) 0.0322(8) 0.0211(6) 0.0007(5) 0.0075(5) 0.0014(5)
C34 0.0212(6) 0.0345(8) 0.0272(7) 0.0043(6) 0.0076(6) 0.0046(5)
C36 0.0296(7) 0.0311(8) 0.0216(7) -0.0005(5) 0.0098(6) -0.0016(6)
C37 0.0263(7) 0.0247(7) 0.0240(7) 0.0000(5) 0.0093(6) 0.0026(5)
C39 0.0338(9) 0.0698(14) 0.0309(9) 0.0087(8) 0.0088(7) 0.0091(8)
C41 0.0195(6) 0.0247(7) 0.0203(6) -0.0008(5) 0.0057(5) -0.0028(5)
C42 0.0220(6) 0.0230(6) 0.0223(6) -0.0022(5) 0.0085(5) -0.0053(5)
C46 0.0320(7) 0.0234(7) 0.0300(7) -0.0025(5) 0.0163(6) -0.0041(5)
C47 0.0318(7) 0.0252(7) 0.0310(8) -0.0072(6) 0.0139(6) -0.0025(6)
C49 0.0258(7) 0.0206(6) 0.0298(7) 0.0025(5) 0.0105(6) -0.0006(5)
C50 0.0234(6) 0.0222(7) 0.0241(7) -0.0006(5) 0.0081(5) -0.0004(5)
C52 0.0511(10) 0.0277(8) 0.0481(10) -0.0048(7) 0.0200(9) -0.0059(7)
O1 0.0177(6) 0.0214(6) 0.0201(6) 0.000 0.0077(5) 0.000
C4 0.0196(6) 0.0198(6) 0.0209(6) 0.0013(5) 0.0078(5) 0.0004(5)
C5 0.0199(6) 0.0214(6) 0.0193(6) 0.0021(5) 0.0076(5) 0.0012(5)
C6 0.0211(6) 0.0182(6) 0.0216(6) 0.0016(5) 0.0051(5) -0.0004(5)
C9 0.0257(7) 0.0245(7) 0.0276(7) 0.0071(5) 0.0034(6) -0.0017(5)
C12 0.0311(8) 0.0505(11) 0.0361(9) 0.0140(8) 0.0104(7) 0.0005(7)
C14 0.0225(6) 0.0224(6) 0.0177(6) -0.0003(5) 0.0069(5) 0.0001(5)
C17 0.0235(6) 0.0209(6) 0.0188(6) -0.0033(5) 0.0071(5) -0.0004(5)
C18 0.0218(6) 0.0184(6) 0.0211(6) -0.0031(5) 0.0079(5) 0.0000(5)
C19 0.0247(6) 0.0186(6) 0.0193(6) -0.0011(5) 0.0061(5) 0.0006(5)
C22 0.0263(7) 0.0212(7) 0.0258(7) -0.0031(5) 0.0066(6) -0.0012(5)
C25 0.0238(7) 0.0294(8) 0.0390(8) -0.0044(6) 0.0104(6) -0.0015(6)
C27 0.0199(6) 0.0188(6) 0.0214(6) -0.0009(5) 0.0082(5) 0.0018(5)
C30 0.0183(6) 0.0205(6) 0.0207(6) 0.0010(5) 0.0071(5) 0.0016(5)
C31 0.0176(6) 0.0221(6) 0.0189(6) 0.0002(5) 0.0064(5) 0.0006(5)
C32 0.0192(6) 0.0213(6) 0.0203(6) 0.0010(5) 0.0054(5) -0.0027(5)
C35 0.0223(6) 0.0299(7) 0.0221(7) 0.0037(5) 0.0045(5) -0.0031(5)
C38 0.0276(7) 0.0438(9) 0.0278(8) 0.0038(6) 0.0105(6) 0.0001(6)
C40 0.0180(6) 0.0228(6) 0.0192(6) -0.0007(5) 0.0070(5) -0.0010(5)
C43 0.0204(6) 0.0198(6) 0.0211(6) -0.0020(5) 0.0091(5) -0.0033(5)
C44 0.0217(6) 0.0177(6) 0.0225(6) -0.0017(5) 0.0099(5) -0.0025(5)
C45 0.0190(6) 0.0185(6) 0.0257(7) -0.0012(5) 0.0073(5) -0.0016(5)
C48 0.0212(6) 0.0195(6) 0.0318(7) -0.0013(5) 0.0070(6) -0.0003(5)
C51 0.0294(7) 0.0277(8) 0.0337(8) -0.0021(6) 0.0105(6) -0.0003(6)

loop_
_atom_type_symbol
_atom_type_description
_atom_type_scat_dispersion_real
_atom_type_scat_dispersion_imag
_atom_type_scat_source
C C 0.0033 0.0016 'International Tables Vol C Tables 4.2.6.8 and 6.1.1.4'
H H 0.0000 0.0000 'International Tables Vol C Tables 4.2.6.8 and 6.1.1.4'
N N 0.0061 0.0033 'International Tables Vol C Tables 4.2.6.8 and 6.1.1.4'
O O 0.0106 0.0060 'International Tables Vol C Tables 4.2.6.8 and 6.1.1.4'
Fe Fe 0.3463 0.8444 'International Tables Vol C Tables 4.2.6.8 and 6.1.1.4'

loop_
_geom_angle_atom_site_label_1
_geom_angle_atom_site_label_2
_geom_angle_atom_site_label_3
_geom_angle
_geom_angle_site_symmetry_1
_geom_angle_site_symmetry_3
_geom_angle_publ_flag
O1 Fe1 N1 101.12(5) . . ?
O1 Fe1 N2 100.37(4) . . ?
N1 Fe1 N2 87.29(4) . . ?
O1 Fe1 N3 104.06(5) . . ?
N1 Fe1 N3 154.78(5) . . ?
N2 Fe1 N3 86.91(4) . . ?
O1 Fe1 N4 108.65(4) . . ?
N1 Fe1 N4 86.57(4) . . ?
N2 Fe1 N4 150.98(4) . . ?
N3 Fe1 N4 86.69(4) . . ?
C4 N1 C1 106.43(11) . . ?
C4 N1 Fe1 124.00(9) . . ?
C1 N1 Fe1 126.14(9) . . ?
C14 N2 C17 106.06(11) . . ?
C14 N2 Fe1 125.40(9) . . ?
C17 N2 Fe1 126.18(9) . . ?
C27 N3 C30 106.15(11) . . ?
C27 N3 Fe1 124.55(9) . . ?
C30 N3 Fe1 124.35(9) . . ?
C43 N4 C40 106.08(11) . . ?
C43 N4 Fe1 127.59(9) . . ?
C40 N4 Fe1 126.26(9) . . ?
N1 C1 C44 125.17(12) . . ?
N1 C1 C2 109.55(11) . . ?
C44 C1 C2 125.19(12) . . ?
C3 C2 C1 106.95(12) . . ?
C3 C2 H2 126.5 . . ?
C1 C2 H2 126.5 . . ?
C2 C3 C4 107.30(12) . . ?
C2 C3 H3 126.3 . . ?
C4 C3 H3 126.3 . . ?
C8 C7 C6 120.75(14) . . ?
C8 C7 H7 119.6 . . ?
C6 C7 H7 119.6 . . ?
C7 C8 C9 120.34(14) . . ?
C7 C8 H8 119.8 . . ?
C9 C8 H8 119.8 . . ?
C11 C10 C9 120.09(14) . . ?
C11 C10 H10 120.0 . . ?
C9 C10 H10 120.0 . . ?
C10 C11 C6 120.65(13) . . ?
C10 C11 H11 119.7 . . ?
C6 C11 H11 119.7 . . ?
C12 C13 H13 180.0 . . ?
C16 C15 C14 106.93(12) . . ?
C16 C15 H15 126.5 . . ?
C14 C15 H15 126.5 . . ?
C15 C16 C17 107.37(12) . . ?
C15 C16 H16 126.3 . . ?
C17 C16 H16 126.3 . . ?
C21 C20 C19 120.99(14) . . ?
C21 C20 H20 119.5 . . ?
C19 C20 H20 119.5 . . ?
C20 C21 C22 120.42(14) . . ?
C20 C21 H21 119.8 . . ?
C22 C21 H21 119.8 . . ?
C24 C23 C22 120.24(13) . . ?
C24 C23 H23 119.9 . . ?
C22 C23 H23 119.9 . . ?
C23 C24 C19 120.82(13) . . ?
C23 C24 H24 119.6 . . ?
C19 C24 H24 119.6 . . ?
C25 C26 H26 180.0 . . ?
C29 C28 C27 106.74(12) . . ?
C29 C28 H28 126.6 . . ?
C27 C28 H28 126.6 . . ?
C28 C29 C30 107.25(12) . . ?
C28 C29 H29 126.4 . . ?
C30 C29 H29 126.4 . . ?
C34 C33 C32 120.71(13) . . ?
C34 C33 H33 119.6 . . ?
C32 C33 H33 119.6 . . ?
C33 C34 C35 120.53(14) . . ?
C33 C34 H34 119.7 . . ?
C35 C34 H34 119.7 . . ?
C37 C36 C35 120.20(14) . . ?
C37 C36 H36 119.9 . . ?
C35 C36 H36 119.9 . . ?
C36 C37 C32 120.93(13) . . ?
C36 C37 H37 119.5 . . ?
C32 C37 H37 119.5 . . ?
C38 C39 H39 180.0 . . ?
C42 C41 C40 106.94(12) . . ?
C42 C41 H41 126.5 . . ?
C40 C41 H41 126.5 . . ?
C41 C42 C43 107.24(12) . . ?
C41 C42 H42 126.4 . . ?
C43 C42 H42 126.4 . . ?
C47 C46 C45 120.59(14) . . ?
C47 C46 H46 119.7 . . ?
C45 C46 H46 119.7 . . ?
C46 C47 C48 120.31(14) . . ?
C46 C47 H47 119.8 . . ?
C48 C47 H47 119.8 . . ?
C50 C49 C48 120.13(13) . . ?
C50 C49 H49 119.9 . . ?
C48 C49 H49 119.9 . . ?
C49 C50 C45 121.26(13) . . ?
C49 C50 H50 119.4 . . ?
C45 C50 H50 119.4 . . ?
C51 C52 H52 180.0 . . ?
Fe1 O1 Fe1 174.62(8) 2_656 . ?
N1 C4 C5 125.37(12) . . ?
N1 C4 C3 109.73(11) . . ?
C5 C4 C3 124.79(12) . . ?
C14 C5 C4 125.12(12) . . ?
C14 C5 C6 117.26(12) . . ?
C4 C5 C6 117.58(12) . . ?
C11 C6 C7 118.85(12) . . ?
C11 C6 C5 122.17(12) . . ?
C7 C6 C5 118.95(12) . . ?
C8 C9 C10 119.27(13) . . ?
C8 C9 C12 120.01(15) . . ?
C10 C9 C12 120.70(15) . . ?
C13 C12 C9 178.8(2) . . ?
N2 C14 C5 125.42(12) . . ?
N2 C14 C15 109.83(12) . . ?
C5 C14 C15 124.67(12) . . ?
N2 C17 C18 125.54(12) . . ?
N2 C17 C16 109.76(12) . . ?
C18 C17 C16 124.65(12) . . ?
C27 C18 C17 124.55(12) . . ?
C27 C18 C19 117.50(12) . . ?
C17 C18 C19 117.91(12) . . ?
C20 C19 C24 118.58(13) . . ?
C20 C19 C18 120.15(12) . . ?
C24 C19 C18 121.25(12) . . ?
C21 C22 C23 118.93(13) . . ?
C21 C22 C25 120.66(14) . . ?
C23 C22 C25 120.37(13) . . ?
C26 C25 C22 178.09(19) . . ?
N3 C27 C18 125.68(12) . . ?
N3 C27 C28 109.94(11) . . ?
C18 C27 C28 124.38(12) . . ?
N3 C30 C31 125.12(12) . . ?
N3 C30 C29 109.87(11) . . ?
C31 C30 C29 124.95(12) . . ?
C30 C31 C40 124.25(12) . . ?
C30 C31 C32 117.61(12) . . ?
C40 C31 C32 118.15(12) . . ?
C37 C32 C33 118.64(12) . . ?
C37 C32 C31 120.02(12) . . ?
C33 C32 C31 121.33(12) . . ?
C34 C35 C36 118.98(13) . . ?
C34 C35 C38 120.86(14) . . ?
C36 C35 C38 120.16(14) . . ?
C39 C38 C35 178.7(2) . . ?
N4 C40 C31 125.66(12) . . ?
N4 C40 C41 109.83(11) . . ?
C31 C40 C41 124.51(12) . . ?
N4 C43 C44 125.35(12) . . ?
N4 C43 C42 109.84(12) . . ?
C44 C43 C42 124.81(12) . . ?
C1 C44 C43 124.42(12) . . ?
C1 C44 C45 117.04(12) . . ?
C43 C44 C45 118.47(12) . . ?
C50 C45 C46 118.42(13) . . ?
C50 C45 C44 119.50(12) . . ?
C46 C45 C44 122.08(12) . . ?
C49 C48 C47 119.25(13) . . ?
C49 C48 C51 119.21(14) . . ?
C47 C48 C51 121.52(14) . . ?
C52 C51 C48 177.24(18) . . ?

loop_
_geom_bond_atom_site_label_1
_geom_bond_atom_site_label_2
_geom_bond_distance
_geom_bond_site_symmetry_2
_geom_bond_publ_flag
Fe1 O1 1.76760(19) . ?
Fe1 N1 2.0769(11) . ?
Fe1 N2 2.0790(11) . ?
Fe1 N3 2.0798(11) . ?
Fe1 N4 2.0922(11) . ?
N1 C4 1.3738(17) . ?
N1 C1 1.3776(17) . ?
N2 C14 1.3773(17) . ?
N2 C17 1.3776(17) . ?
N3 C27 1.3752(17) . ?
N3 C30 1.3767(17) . ?
N4 C43 1.3762(17) . ?
N4 C40 1.3778(17) . ?
C1 C44 1.3993(19) . ?
C1 C2 1.4429(19) . ?
C2 C3 1.355(2) . ?
C2 H2 0.9500 . ?
C3 C4 1.4375(19) . ?
C3 H3 0.9500 . ?
C7 C8 1.387(2) . ?
C7 C6 1.3944(19) . ?
C7 H7 0.9500 . ?
C8 C9 1.390(2) . ?
C8 H8 0.9500 . ?
C10 C11 1.391(2) . ?
C10 C9 1.398(2) . ?
C10 H10 0.9500 . ?
C11 C6 1.392(2) . ?
C11 H11 0.9500 . ?
C13 C12 1.174(3) . ?
C13 H13 0.9500 . ?
C15 C16 1.352(2) . ?
C15 C14 1.4412(19) . ?
C15 H15 0.9500 . ?
C16 C17 1.4368(19) . ?
C16 H16 0.9500 . ?
C20 C21 1.387(2) . ?
C20 C19 1.391(2) . ?
C20 H20 0.9500 . ?
C21 C22 1.392(2) . ?
C21 H21 0.9500 . ?
C23 C24 1.3898(19) . ?
C23 C22 1.398(2) . ?
C23 H23 0.9500 . ?
C24 C19 1.3929(19) . ?
C24 H24 0.9500 . ?
C26 C25 1.177(2) . ?
C26 H26 0.9500 . ?
C28 C29 1.3581(19) . ?
C28 C27 1.4428(19) . ?
C28 H28 0.9500 . ?
C29 C30 1.4365(18) . ?
C29 H29 0.9500 . ?
C33 C34 1.388(2) . ?
C33 C32 1.3937(19) . ?
C33 H33 0.9500 . ?
C34 C35 1.392(2) . ?
C34 H34 0.9500 . ?
C36 C37 1.387(2) . ?
C36 C35 1.398(2) . ?
C36 H36 0.9500 . ?
C37 C32 1.3933(19) . ?
C37 H37 0.9500 . ?
C39 C38 1.179(2) . ?
C39 H39 0.9500 . ?
C41 C42 1.3540(19) . ?
C41 C40 1.4416(18) . ?
C41 H41 0.9500 . ?
C42 C43 1.4386(18) . ?
C42 H42 0.9500 . ?
C46 C47 1.393(2) . ?
C46 C45 1.397(2) . ?
C46 H46 0.9500 . ?
C47 C48 1.394(2) . ?
C47 H47 0.9500 . ?
C49 C50 1.3871(19) . ?
C49 C48 1.391(2) . ?
C49 H49 0.9500 . ?
C50 C45 1.3922(19) . ?
C50 H50 0.9500 . ?
C52 C51 1.171(2) . ?
C52 H52 0.9500 . ?
C4 C5 1.4005(18) . ?
C5 C14 1.3963(19) . ?
C5 C6 1.4929(18) . ?
C9 C12 1.441(2) . ?
C17 C18 1.3994(19) . ?
C18 C27 1.3984(19) . ?
C18 C19 1.4925(18) . ?
C22 C25 1.445(2) . ?
C30 C31 1.3996(18) . ?
C31 C40 1.4007(18) . ?
C31 C32 1.4952(18) . ?
C35 C38 1.443(2) . ?
C43 C44 1.4049(19) . ?
C44 C45 1.4935(18) . ?
C48 C51 1.448(2) . ?

loop_
_geom_torsion_atom_site_label_1
_geom_torsion_atom_site_label_2
_geom_torsion_atom_site_label_3
_geom_torsion_atom_site_label_4
_geom_torsion
_geom_torsion_site_symmetry_1
_geom_torsion_site_symmetry_2
_geom_torsion_site_symmetry_3
_geom_torsion_site_symmetry_4
_geom_torsion_publ_flag
C4 N1 C1 C44 175.11(13) . . . . ?
Fe1 N1 C1 C44 -25.31(19) . . . . ?
C4 N1 C1 C2 -1.77(15) . . . . ?
Fe1 N1 C1 C2 157.81(9) . . . . ?
N1 C1 C2 C3 1.45(16) . . . . ?
C44 C1 C2 C3 -175.43(13) . . . . ?
C1 C2 C3 C4 -0.53(16) . . . . ?
C6 C7 C8 C9 1.4(2) . . . . ?
C9 C10 C11 C6 0.8(2) . . . . ?
C14 C15 C16 C17 -1.15(17) . . . . ?
C19 C20 C21 C22 0.3(3) . . . . ?
C22 C23 C24 C19 0.2(2) . . . . ?
C27 C28 C29 C30 0.89(16) . . . . ?
C32 C33 C34 C35 0.3(2) . . . . ?
C35 C36 C37 C32 -0.1(2) . . . . ?
C40 C41 C42 C43 -0.51(15) . . . . ?
C45 C46 C47 C48 1.0(2) . . . . ?
C48 C49 C50 C45 1.3(2) . . . . ?
C1 N1 C4 C5 -175.03(13) . . . . ?
Fe1 N1 C4 C5 24.84(18) . . . . ?
C1 N1 C4 C3 1.45(15) . . . . ?
Fe1 N1 C4 C3 -158.69(9) . . . . ?
C2 C3 C4 N1 -0.56(16) . . . . ?
C2 C3 C4 C5 175.94(13) . . . . ?
N1 C4 C5 C14 -3.2(2) . . . . ?
C3 C4 C5 C14 -179.11(13) . . . . ?
N1 C4 C5 C6 179.05(12) . . . . ?
C3 C4 C5 C6 3.1(2) . . . . ?
C10 C11 C6 C7 1.4(2) . . . . ?
C10 C11 C6 C5 -176.70(13) . . . . ?
C8 C7 C6 C11 -2.5(2) . . . . ?
C8 C7 C6 C5 175.70(13) . . . . ?
C14 C5 C6 C11 74.72(17) . . . . ?
C4 C5 C6 C11 -107.31(16) . . . . ?
C14 C5 C6 C7 -103.39(15) . . . . ?
C4 C5 C6 C7 74.58(17) . . . . ?
C7 C8 C9 C10 0.8(2) . . . . ?
C7 C8 C9 C12 -177.38(15) . . . . ?
C11 C10 C9 C8 -1.9(2) . . . . ?
C11 C10 C9 C12 176.31(15) . . . . ?
C17 N2 C14 C5 -175.51(13) . . . . ?
Fe1 N2 C14 C5 -12.13(19) . . . . ?
C17 N2 C14 C15 1.50(15) . . . . ?
Fe1 N2 C14 C15 164.88(10) . . . . ?
C4 C5 C14 N2 -3.8(2) . . . . ?
C6 C5 C14 N2 174.00(13) . . . . ?
C4 C5 C14 C15 179.61(14) . . . . ?
C6 C5 C14 C15 -2.6(2) . . . . ?
C16 C15 C14 N2 -0.19(17) . . . . ?
C16 C15 C14 C5 176.85(14) . . . . ?
C14 N2 C17 C18 175.18(13) . . . . ?
Fe1 N2 C17 C18 12.0(2) . . . . ?
C14 N2 C17 C16 -2.22(15) . . . . ?
Fe1 N2 C17 C16 -165.43(10) . . . . ?
C15 C16 C17 N2 2.16(17) . . . . ?
C15 C16 C17 C18 -175.27(14) . . . . ?
N2 C17 C18 C27 1.5(2) . . . . ?
C16 C17 C18 C27 178.56(14) . . . . ?
N2 C17 C18 C19 -176.32(13) . . . . ?
C16 C17 C18 C19 0.7(2) . . . . ?
C21 C20 C19 C24 -1.2(2) . . . . ?
C21 C20 C19 C18 176.98(14) . . . . ?
C23 C24 C19 C20 1.0(2) . . . . ?
C23 C24 C19 C18 -177.20(13) . . . . ?
C27 C18 C19 C20 -113.14(16) . . . . ?
C17 C18 C19 C20 64.86(18) . . . . ?
C27 C18 C19 C24 65.00(18) . . . . ?
C17 C18 C19 C24 -116.99(15) . . . . ?
C20 C21 C22 C23 1.0(2) . . . . ?
C20 C21 C22 C25 -176.53(16) . . . . ?
C24 C23 C22 C21 -1.2(2) . . . . ?
C24 C23 C22 C25 176.30(14) . . . . ?
C30 N3 C27 C18 179.05(13) . . . . ?
Fe1 N3 C27 C18 -25.09(19) . . . . ?
C30 N3 C27 C28 -1.82(15) . . . . ?
Fe1 N3 C27 C28 154.04(9) . . . . ?
C17 C18 C27 N3 5.6(2) . . . . ?
C19 C18 C27 N3 -176.50(12) . . . . ?
C17 C18 C27 C28 -173.36(13) . . . . ?
C19 C18 C27 C28 4.5(2) . . . . ?
C29 C28 C27 N3 0.57(16) . . . . ?
C29 C28 C27 C18 179.71(13) . . . . ?
C27 N3 C30 C31 -175.12(13) . . . . ?
Fe1 N3 C30 C31 28.97(18) . . . . ?
C27 N3 C30 C29 2.38(15) . . . . ?
Fe1 N3 C30 C29 -153.54(9) . . . . ?
C28 C29 C30 N3 -2.07(16) . . . . ?
C28 C29 C30 C31 175.43(13) . . . . ?
N3 C30 C31 C40 -3.5(2) . . . . ?
C29 C30 C31 C40 179.36(13) . . . . ?
N3 C30 C31 C32 176.21(12) . . . . ?
C29 C30 C31 C32 -0.9(2) . . . . ?
C36 C37 C32 C33 -0.5(2) . . . . ?
C36 C37 C32 C31 -179.47(13) . . . . ?
C34 C33 C32 C37 0.4(2) . . . . ?
C34 C33 C32 C31 179.38(13) . . . . ?
C30 C31 C32 C37 114.87(15) . . . . ?
C40 C31 C32 C37 -65.38(17) . . . . ?
C30 C31 C32 C33 -64.11(18) . . . . ?
C40 C31 C32 C33 115.64(15) . . . . ?
C33 C34 C35 C36 -0.8(2) . . . . ?
C33 C34 C35 C38 178.67(14) . . . . ?
C37 C36 C35 C34 0.7(2) . . . . ?
C37 C36 C35 C38 -178.76(14) . . . . ?
C43 N4 C40 C31 -177.32(13) . . . . ?
Fe1 N4 C40 C31 -0.26(19) . . . . ?
C43 N4 C40 C41 2.45(15) . . . . ?
Fe1 N4 C40 C41 179.51(9) . . . . ?
C30 C31 C40 N4 -11.9(2) . . . . ?
C32 C31 C40 N4 168.36(12) . . . . ?
C30 C31 C40 C41 168.35(13) . . . . ?
C32 C31 C40 C41 -11.4(2) . . . . ?
C42 C41 C40 N4 -1.20(16) . . . . ?
C42 C41 C40 C31 178.57(13) . . . . ?
C40 N4 C43 C44 176.67(13) . . . . ?
Fe1 N4 C43 C44 -0.34(19) . . . . ?
C40 N4 C43 C42 -2.77(14) . . . . ?
Fe1 N4 C43 C42 -179.78(9) . . . . ?
C41 C42 C43 N4 2.08(16) . . . . ?
C41 C42 C43 C44 -177.37(13) . . . . ?
N1 C1 C44 C43 6.3(2) . . . . ?
C2 C1 C44 C43 -177.34(13) . . . . ?
N1 C1 C44 C45 -170.72(12) . . . . ?
C2 C1 C44 C45 5.7(2) . . . . ?
N4 C43 C44 C1 7.3(2) . . . . ?
C42 C43 C44 C1 -173.36(13) . . . . ?
N4 C43 C44 C45 -175.79(12) . . . . ?
C42 C43 C44 C45 3.6(2) . . . . ?
C49 C50 C45 C46 0.0(2) . . . . ?
C49 C50 C45 C44 -179.59(12) . . . . ?
C47 C46 C45 C50 -1.1(2) . . . . ?
C47 C46 C45 C44 178.45(13) . . . . ?
C1 C44 C45 C50 59.82(17) . . . . ?
C43 C44 C45 C50 -117.34(15) . . . . ?
C1 C44 C45 C46 -119.73(15) . . . . ?
C43 C44 C45 C46 63.10(18) . . . . ?
C50 C49 C48 C47 -1.4(2) . . . . ?
C50 C49 C48 C51 177.47(13) . . . . ?
C46 C47 C48 C49 0.2(2) . . . . ?
C46 C47 C48 C51 -178.56(14) . . . . ?
